data_7120617
loop_
_publ_author_name
'Zhang, Youquan'
'Yu, aimin'
'jia, jiru'
'Ma, Shanshan'
'Li, Ke'
'Wei, Yin'
'Meng, Xiangtai'

_publ_section_title
;
 NaH promoted [4+3] annulation of crotonate-derived sulfur ylides and
 thioaurones: synthesis of 2,5-dihydrobenzo[4,5] thieno[3,2-b]oxepine
;
_journal_name_full 'Chem. Commun.'
_journal_paper_doi 10.1039/C7CC04466F
_journal_year 2017
_chemical_formula_moiety 'C16 H12 O S'
_chemical_formula_sum 'C16 H12 O S'
_chemical_formula_weight 252.32
_space_group_crystal_system monoclinic
_space_group_IT_number 4
_space_group_name_Hall 'P 2yb'
_space_group_name_H-M_alt 'P 1 21 1'
_symmetry_space_group_name_Hall 'P 2yb'
_symmetry_space_group_name_H-M 'P 1 21 1'
_atom_sites_solution_hydrogens geom
_atom_sites_solution_primary direct
_audit_creation_date 2017-04-25
_audit_creation_method
;
Olex2 1.2
(compiled 2016.02.19 svn.r3266 for OlexSys, GUI svn.r5155)
;
_audit_update_record
;
2017-04-25 deposited with the CCDC.
2017-09-05 downloaded from the CCDC.
;
_cell_angle_alpha 90
_cell_angle_beta 104.27(3)
_cell_angle_gamma 90
_cell_formula_units_Z 2
_cell_length_a 8.111(2)
_cell_length_b 7.5844(17)
_cell_length_c 10.765(3)
_cell_measurement_reflns_used 809
_cell_measurement_temperature 293(2)
_cell_measurement_theta_max 26.0890
_cell_measurement_theta_min 2.7480
_cell_volume 641.8(3)
_computing_cell_refinement 'CrysAlisPro 1.171.39.7e (Rigaku OD, 2015)'
_computing_data_collection 'CrysAlisPro 1.171.39.7e (Rigaku OD, 2015)'
_computing_data_reduction 'CrysAlisPro 1.171.39.7e (Rigaku OD, 2015)'
_computing_molecular_graphics 'Olex2 (Dolomanov et al., 2009)'
_computing_publication_material 'Olex2 (Dolomanov et al., 2009)'
_computing_structure_refinement 'ShelXL (Sheldrick, 2015)'
_computing_structure_solution 'ShelXT (Sheldrick, 2015)'
_diffrn_ambient_temperature 293(2)
_diffrn_detector 'CCD plate'
_diffrn_measured_fraction_theta_full 1.000
_diffrn_measured_fraction_theta_max 1.000
_diffrn_measurement_details
;
List of Runs (angles in degrees, time in seconds):

  # Type    Start    End  Width  t~exp~   \w     \q     \k     \f   Frames
#--------------------------------------------------------------------------
  1  \w    -75.00 120.00   1.00    8.00    --   30.00  54.00 120.00  195
  2  \w    -75.00  30.00   1.00    8.00    --   30.00  54.00 240.00  105
;
_diffrn_measurement_device 'abstract diffractometer'
_diffrn_measurement_device_type 'dtrek-CrysAlisPro-abstract goniometer imported rigaku-d*trek images'
_diffrn_measurement_method '\w scans'
_diffrn_orient_matrix_type 'CrysAlisPro convention (1999,Acta A55,543-557)'
_diffrn_orient_matrix_UB_11 -0.0284543000
_diffrn_orient_matrix_UB_12 -0.0322360000
_diffrn_orient_matrix_UB_13 0.0528645000
_diffrn_orient_matrix_UB_21 -0.0806083000
_diffrn_orient_matrix_UB_22 -0.0199679000
_diffrn_orient_matrix_UB_23 -0.0413225000
_diffrn_orient_matrix_UB_31 0.0298772000
_diffrn_orient_matrix_UB_32 -0.0854119000
_diffrn_orient_matrix_UB_33 -0.0100235000
_diffrn_radiation_monochromator graphite
_diffrn_radiation_probe x-ray
_diffrn_radiation_type MoK\a
_diffrn_radiation_wavelength 0.71073
_diffrn_reflns_av_R_equivalents 0.0341
_diffrn_reflns_av_unetI/netI 0.0605
_diffrn_reflns_Laue_measured_fraction_full 1.000
_diffrn_reflns_Laue_measured_fraction_max 1.000
_diffrn_reflns_limit_h_max 8
_diffrn_reflns_limit_h_min -9
_diffrn_reflns_limit_k_max 9
_diffrn_reflns_limit_k_min -8
_diffrn_reflns_limit_l_max 12
_diffrn_reflns_limit_l_min -8
_diffrn_reflns_number 2820
_diffrn_reflns_point_group_measured_fraction_full 0.968
_diffrn_reflns_point_group_measured_fraction_max 0.968
_diffrn_reflns_theta_full 24.984
_diffrn_reflns_theta_max 24.984
_diffrn_reflns_theta_min 1.952
_diffrn_source 'fine-focus sealed X-ray tube'
_diffrn_source_type 'Enhance (Mo) X-ray Source'
_exptl_absorpt_coefficient_mu 0.236
_exptl_absorpt_correction_T_max 1.00000
_exptl_absorpt_correction_T_min 0.36873
_exptl_absorpt_correction_type multi-scan
_exptl_absorpt_process_details
;
CrysAlisPro 1.171.39.7e (Rigaku Oxford Diffraction, 2015)
Empirical absorption correction using spherical harmonics,
 implemented in SCALE3 ABSPACK scaling algorithm.
;
_exptl_crystal_density_diffrn 1.306
_exptl_crystal_description block
_exptl_crystal_F_000 264
_refine_diff_density_max 0.305
_refine_diff_density_min -0.273
_refine_diff_density_rms 0.057
_refine_ls_abs_structure_details
;
 Flack x determined using 565 quotients [(I+)-(I-)]/[(I+)+(I-)]
 (Parsons, Flack and Wagner, Acta Cryst. B69 (2013) 249-259).
;
_refine_ls_abs_structure_Flack 0.18(11)
_refine_ls_extinction_method none
_refine_ls_goodness_of_fit_ref 1.015
_refine_ls_hydrogen_treatment constr
_refine_ls_matrix_type full
_refine_ls_number_parameters 164
_refine_ls_number_reflns 2186
_refine_ls_number_restraints 1
_refine_ls_restrained_S_all 1.014
_refine_ls_R_factor_all 0.0754
_refine_ls_R_factor_gt 0.0563
_refine_ls_shift/su_max 0.000
_refine_ls_shift/su_mean 0.000
_refine_ls_structure_factor_coef Fsqd
_refine_ls_weighting_details 'w=1/[\s^2^(Fo^2^)+(0.1000P)^2^] where P=(Fo^2^+2Fc^2^)/3'
_refine_ls_weighting_scheme calc
_refine_ls_wR_factor_gt 0.1416
_refine_ls_wR_factor_ref 0.1780
_reflns_Friedel_coverage 0.789
_reflns_Friedel_fraction_full 0.931
_reflns_Friedel_fraction_max 0.931
_reflns_number_gt 1744
_reflns_number_total 2186
_reflns_threshold_expression 'I > 2\s(I)'
_cod_data_source_file c7cc04466f2.cif
_cod_data_source_block 9
_cod_original_cell_volume 641.7(3)
_cod_database_code 7120617
_shelx_space_group_comment
;
The symmetry employed for this shelxl refinement is uniquely defined
by the following loop, which should always be used as a source of
symmetry information in preference to the above space-group names.
They are only intended as comments.
;
_reflns_odcompleteness_completeness 88.95
_reflns_odcompleteness_iscentric 1
_reflns_odcompleteness_theta 32.91
_olex2_refinement_description
;
1. Fixed Uiso
 At 1.2 times of:
  All C(H) groups
 At 1.5 times of:
  All C(H,H,H) groups
2.a Aromatic/amide H refined with riding coordinates:
 C005(H005), C009(H009), C00A(H00A), C00B(H00B), C00D(H00D), C00E(H00E),
 C00F(H00F), C00G(H00G), C00H(H00H)
2.b Idealised Me refined as rotating group:
 C00I(H00C,H00I,H00J)
;
_shelx_shelxl_version_number 2014/7
_olex2_submission_special_instructions 'No special instructions were received'
_oxdiff_exptl_absorpt_empirical_details
;
Empirical correction (ABSPACK) includes:
- Absorption correction using spherical harmonics
- Frame scaling
;
_oxdiff_exptl_absorpt_empirical_full_max 1.970
_oxdiff_exptl_absorpt_empirical_full_min 0.585

loop_
_space_group_symop_operation_xyz
'x, y, z'
'-x, y+1/2, -z'

loop_
_atom_site_label
_atom_site_type_symbol
_atom_site_fract_x
_atom_site_fract_y
_atom_site_fract_z
_atom_site_U_iso_or_equiv
_atom_site_adp_type
_atom_site_occupancy
_atom_site_site_symmetry_order
_atom_site_calc_flag
_atom_site_refinement_flags_posn
S001 S 0.4911(2) 0.6062(3) 0.60423(15) 0.0609(6) Uani 1 1 d .
O002 O 0.8267(6) 0.3823(7) 0.8815(5) 0.0707(14) Uani 1 1 d .
C003 C 0.5379(8) 0.4854(8) 0.8443(6) 0.0492(14) Uani 1 1 d .
C004 C 0.4186(7) 0.5707(8) 0.7454(5) 0.0496(16) Uani 1 1 d .
C005 C 0.4948(8) 0.4457(8) 0.9590(6) 0.0513(15) Uani 1 1 d .
H005 H 0.5741 0.3907 1.0249 0.062 Uiso 1 1 calc R
C006 C 0.8412(8) 0.5022(8) 0.4905(6) 0.0512(15) Uani 1 1 d .
C007 C 0.6983(8) 0.4480(9) 0.8099(6) 0.0525(15) Uani 1 1 d .
C008 C 0.3353(8) 0.4871(9) 0.9759(6) 0.0523(15) Uani 1 1 d .
C009 C 0.8163(8) 0.4665(8) 0.6192(6) 0.0518(15) Uani 1 1 d .
H009 H 0.9072 0.4083 0.6733 0.062 Uiso 1 1 calc R
C00A C 0.2609(8) 0.6199(12) 0.7615(6) 0.0556(15) Uani 1 1 d .
H00A H 0.1836 0.6799 0.6972 0.067 Uiso 1 1 calc R
C00B C 0.2208(8) 0.5768(9) 0.8769(6) 0.0557(16) Uani 1 1 d .
H00B H 0.1149 0.6086 0.8885 0.067 Uiso 1 1 calc R
C00C C 0.6885(8) 0.5017(9) 0.6731(6) 0.0525(15) Uani 1 1 d .
C00D C 0.7171(8) 0.5789(9) 0.3895(6) 0.0563(17) Uani 1 1 d .
H00D H 0.6112 0.6089 0.4021 0.068 Uiso 1 1 calc R
C00E C 0.7526(9) 0.6101(13) 0.2701(6) 0.0637(16) Uani 1 1 d .
H00E H 0.6694 0.6596 0.2041 0.076 Uiso 1 1 calc R
C00F C 0.9090(9) 0.5685(10) 0.2496(6) 0.066(2) Uani 1 1 d .
H00F H 0.9317 0.5907 0.1705 0.079 Uiso 1 1 calc R
C00G C 0.9981(8) 0.4591(8) 0.4660(6) 0.0552(16) Uani 1 1 d .
H00G H 1.0815 0.4065 0.5304 0.066 Uiso 1 1 calc R
C00H C 1.0324(9) 0.4931(10) 0.3477(7) 0.0639(18) Uani 1 1 d .
H00H H 1.1384 0.4652 0.3345 0.077 Uiso 1 1 calc R
C00I C 0.2819(10) 0.4411(11) 1.0976(7) 0.075(2) Uani 1 1 d .
H00C H 0.3682 0.3698 1.1518 0.113 Uiso 1 1 calc GR
H00I H 0.1766 0.3770 1.0759 0.113 Uiso 1 1 calc GR
H00J H 0.2670 0.5475 1.1419 0.113 Uiso 1 1 calc GR

loop_
_atom_site_aniso_label
_atom_site_aniso_U_11
_atom_site_aniso_U_22
_atom_site_aniso_U_33
_atom_site_aniso_U_23
_atom_site_aniso_U_13
_atom_site_aniso_U_12
S001 0.0582(9) 0.0623(11) 0.0613(9) 0.0090(9) 0.0131(7) 0.0122(9)
O002 0.060(3) 0.078(4) 0.072(3) 0.022(3) 0.012(2) 0.014(3)
C003 0.053(4) 0.037(4) 0.054(3) -0.001(3) 0.008(3) 0.001(3)
C004 0.051(3) 0.044(4) 0.053(3) -0.005(3) 0.011(3) -0.007(3)
C005 0.052(3) 0.038(4) 0.063(4) 0.001(3) 0.013(3) 0.003(3)
C006 0.059(4) 0.033(3) 0.061(3) -0.005(3) 0.013(3) -0.002(3)
C007 0.051(3) 0.044(4) 0.060(4) 0.008(3) 0.010(3) 0.002(3)
C008 0.060(4) 0.038(3) 0.062(4) -0.001(3) 0.021(3) 0.000(3)
C009 0.054(3) 0.037(4) 0.062(4) 0.003(3) 0.009(3) 0.005(3)
C00A 0.048(3) 0.054(4) 0.060(3) 0.002(4) 0.005(3) 0.003(4)
C00B 0.050(3) 0.044(4) 0.074(4) -0.008(3) 0.019(3) 0.004(3)
C00C 0.052(4) 0.043(4) 0.061(3) 0.001(3) 0.013(3) -0.001(3)
C00D 0.057(4) 0.046(4) 0.065(4) 0.002(3) 0.014(3) 0.004(3)
C00E 0.075(4) 0.054(4) 0.060(4) 0.005(4) 0.013(3) -0.001(5)
C00F 0.083(5) 0.055(5) 0.062(4) 0.000(3) 0.022(4) -0.009(4)
C00G 0.053(3) 0.040(4) 0.072(4) -0.005(3) 0.014(3) 0.000(3)
C00H 0.059(4) 0.065(5) 0.073(4) -0.005(4) 0.027(4) -0.005(4)
C00I 0.077(5) 0.068(5) 0.085(5) 0.015(4) 0.030(4) 0.013(4)

loop_
_atom_type_symbol
_atom_type_description
_atom_type_scat_dispersion_real
_atom_type_scat_dispersion_imag
_atom_type_scat_source
C C 0.0033 0.0016 'International Tables Vol C Tables 4.2.6.8 and 6.1.1.4'
H H 0.0000 0.0000 'International Tables Vol C Tables 4.2.6.8 and 6.1.1.4'
O O 0.0106 0.0060 'International Tables Vol C Tables 4.2.6.8 and 6.1.1.4'
S S 0.1246 0.1234 'International Tables Vol C Tables 4.2.6.8 and 6.1.1.4'

loop_
_geom_angle_atom_site_label_1
_geom_angle_atom_site_label_2
_geom_angle_atom_site_label_3
_geom_angle
C00C S001 C004 91.7(3)
C004 C003 C007 112.6(5)
C005 C003 C004 119.6(6)
C005 C003 C007 127.8(6)
C003 C004 S001 113.9(4)
C00A C004 S001 125.2(5)
C00A C004 C003 120.9(6)
C003 C005 H005 119.6
C008 C005 C003 120.8(6)
C008 C005 H005 119.6
C00D C006 C009 124.3(6)
C00G C006 C009 118.4(6)
C00G C006 C00D 117.3(6)
O002 C007 C003 125.7(6)
O002 C007 C00C 123.4(6)
C003 C007 C00C 111.0(5)
C005 C008 C00B 118.3(5)
C005 C008 C00I 122.4(6)
C00B C008 C00I 119.3(6)
C006 C009 H009 113.8
C00C C009 C006 132.3(6)
C00C C009 H009 113.8
C004 C00A H00A 120.9
C004 C00A C00B 118.2(6)
C00B C00A H00A 120.9
C008 C00B H00B 118.9
C00A C00B C008 122.2(6)
C00A C00B H00B 118.9
C007 C00C S001 110.7(4)
C009 C00C S001 128.7(5)
C009 C00C C007 120.7(6)
C006 C00D H00D 119.8
C00E C00D C006 120.4(6)
C00E C00D H00D 119.8
C00D C00E H00E 119.6
C00F C00E C00D 120.8(7)
C00F C00E H00E 119.6
C00E C00F H00F 120.2
C00E C00F C00H 119.6(6)
C00H C00F H00F 120.2
C006 C00G H00G 119.2
C00H C00G C006 121.6(7)
C00H C00G H00G 119.2
C00F C00H C00G 120.2(7)
C00F C00H H00H 119.9
C00G C00H H00H 119.9
C008 C00I H00C 109.5
C008 C00I H00I 109.5
C008 C00I H00J 109.5
H00C C00I H00I 109.5
H00C C00I H00J 109.5
H00I C00I H00J 109.5

loop_
_geom_bond_atom_site_label_1
_geom_bond_atom_site_label_2
_geom_bond_distance
S001 C004 1.780(6)
S001 C00C 1.776(7)
O002 C007 1.238(7)
C003 C004 1.408(8)
C003 C005 1.397(9)
C003 C007 1.466(9)
C004 C00A 1.384(9)
C005 H005 0.9300
C005 C008 1.386(9)
C006 C009 1.474(8)
C006 C00D 1.412(8)
C006 C00G 1.401(9)
C007 C00C 1.510(9)
C008 C00B 1.405(9)
C008 C00I 1.518(9)
C009 H009 0.9300
C009 C00C 1.334(8)
C00A H00A 0.9300
C00A C00B 1.399(9)
C00B H00B 0.9300
C00D H00D 0.9300
C00D C00E 1.404(9)
C00E H00E 0.9300
C00E C00F 1.377(10)
C00F H00F 0.9300
C00F C00H 1.386(10)
C00G H00G 0.9300
C00G C00H 1.393(10)
C00H H00H 0.9300
C00I H00C 0.9600
C00I H00I 0.9600
C00I H00J 0.9600

loop_
_geom_torsion_atom_site_label_1
_geom_torsion_atom_site_label_2
_geom_torsion_atom_site_label_3
_geom_torsion_atom_site_label_4
_geom_torsion
S001 C004 C00A C00B 177.8(5)
O002 C007 C00C S001 -175.5(6)
O002 C007 C00C C009 5.6(11)
C003 C004 C00A C00B -2.3(11)
C003 C005 C008 C00B -2.7(10)
C003 C005 C008 C00I 178.1(6)
C003 C007 C00C S001 4.1(7)
C003 C007 C00C C009 -174.8(6)
C004 S001 C00C C007 -2.9(5)
C004 S001 C00C C009 175.9(7)
C004 C003 C005 C008 0.9(10)
C004 C003 C007 O002 176.1(6)
C004 C003 C007 C00C -3.5(8)
C004 C00A C00B C008 0.4(11)
C005 C003 C004 S001 -178.3(5)
C005 C003 C004 C00A 1.7(10)
C005 C003 C007 O002 -4.3(11)
C005 C003 C007 C00C 176.1(6)
C005 C008 C00B C00A 2.1(10)
C006 C009 C00C S001 1.2(11)
C006 C009 C00C C007 179.9(6)
C006 C00D C00E C00F -0.7(12)
C006 C00G C00H C00F -1.2(11)
C007 C003 C004 S001 1.3(7)
C007 C003 C004 C00A -178.7(6)
C007 C003 C005 C008 -178.7(6)
C009 C006 C00D C00E 179.2(7)
C009 C006 C00G C00H -178.4(6)
C00C S001 C004 C003 1.0(5)
C00C S001 C004 C00A -179.0(6)
C00D C006 C009 C00C -4.1(11)
C00D C006 C00G C00H 1.1(10)
C00D C00E C00F C00H 0.6(12)
C00E C00F C00H C00G 0.3(11)
C00G C006 C009 C00C 175.3(7)
C00G C006 C00D C00E -0.2(10)
C00I C008 C00B C00A -178.7(7)
